data_7242957
loop_
_publ_author_name
Mahesha,
'Pampa, K. J.'
'Karthik, C. S.'
'Hema, M. K.'
'Mallu, P.'
'Lokanath, N. K.'

_publ_section_title
;
 Post-synthetic modification of supramolecular assemblies of \b-diketonato
 Cu(ii) complexes: comparing and contrasting the molecular topology by
 crystal structure and quantum computational studies
;
_journal_issue 24
_journal_name_full CrystEngComm
_journal_page_first 4344
_journal_page_last 4369
_journal_paper_doi 10.1039/D1CE00304F
_journal_volume 23
_journal_year 2021
_chemical_formula_moiety 'C23 H14 Cu F3 N O3, C2 H4 O2'
_chemical_formula_sum 'C25 H18 Cu F3 N O5'
_chemical_formula_weight 532.94
_space_group_crystal_system monoclinic
_space_group_IT_number 14
_space_group_name_Hall '-P 2yn'
_space_group_name_H-M_alt 'P 1 21/n 1'
_atom_sites_solution_hydrogens mixed
_atom_sites_solution_primary dual
_audit_creation_date 2021-01-06
_audit_creation_method
;
Olex2 1.3
(compiled 2020.11.12 svn.r5f609507 for OlexSys, GUI svn.r6226)
;
_audit_update_record
;
2021-02-21 deposited with the CCDC.	2021-05-13 downloaded from the CCDC.
;
_cell_angle_alpha 90
_cell_angle_beta 107.847(8)
_cell_angle_gamma 90
_cell_formula_units_Z 4
_cell_length_a 11.688(2)
_cell_length_b 15.619(3)
_cell_length_c 12.799(3)
_cell_measurement_reflns_used 12603
_cell_measurement_temperature 293(2)
_cell_measurement_theta_max 27.479
_cell_measurement_theta_min 3.098
_cell_volume 2224.1(8)
_computing_molecular_graphics 'Olex2 1.3 (Dolomanov et al., 2009)'
_computing_publication_material 'Olex2 1.3 (Dolomanov et al., 2009)'
_computing_structure_refinement 'SHELXL 2018/3 (Sheldrick, 2015)'
_computing_structure_solution 'SHELXT 2018/2 (Sheldrick, 2018)'
_diffrn_ambient_temperature 293(2)
_diffrn_measured_fraction_theta_full 0.996
_diffrn_measured_fraction_theta_max 0.985
_diffrn_measurement_device_type rigaku
_diffrn_radiation_type MoK\a
_diffrn_radiation_wavelength 0.71073
_diffrn_reflns_av_R_equivalents 0.0344
_diffrn_reflns_av_unetI/netI 0.0382
_diffrn_reflns_Laue_measured_fraction_full 0.996
_diffrn_reflns_Laue_measured_fraction_max 0.985
_diffrn_reflns_limit_h_max 15
_diffrn_reflns_limit_h_min -14
_diffrn_reflns_limit_k_max 19
_diffrn_reflns_limit_k_min -19
_diffrn_reflns_limit_l_max 13
_diffrn_reflns_limit_l_min -16
_diffrn_reflns_number 12603
_diffrn_reflns_point_group_measured_fraction_full 0.996
_diffrn_reflns_point_group_measured_fraction_max 0.985
_diffrn_reflns_theta_full 25.242
_diffrn_reflns_theta_max 27.479
_diffrn_reflns_theta_min 3.098
_exptl_absorpt_coefficient_mu 1.046
_exptl_crystal_density_diffrn 1.592
_exptl_crystal_description block
_exptl_crystal_F_000 1084
_exptl_crystal_size_max 0.37
_exptl_crystal_size_mid 0.34
_exptl_crystal_size_min 0.29
_refine_diff_density_max 0.635
_refine_diff_density_min -0.447
_refine_diff_density_rms 0.062
_refine_ls_extinction_method none
_refine_ls_goodness_of_fit_ref 1.045
_refine_ls_hydrogen_treatment mixed
_refine_ls_matrix_type full
_refine_ls_number_parameters 321
_refine_ls_number_reflns 5029
_refine_ls_number_restraints 0
_refine_ls_restrained_S_all 1.045
_refine_ls_R_factor_all 0.0614
_refine_ls_R_factor_gt 0.0464
_refine_ls_shift/su_max 0.001
_refine_ls_shift/su_mean 0.000
_refine_ls_structure_factor_coef Fsqd
_refine_ls_weighting_details 'w=1/[\s^2^(Fo^2^)+(0.0512P)^2^+2.1562P] where P=(Fo^2^+2Fc^2^)/3'
_refine_ls_weighting_scheme calc
_refine_ls_wR_factor_gt 0.1135
_refine_ls_wR_factor_ref 0.1233
_reflns_Friedel_coverage 0.000
_reflns_number_gt 4018
_reflns_number_total 5029
_reflns_threshold_expression 'I > 2\s(I)'
_cod_data_source_file d1ce00304f2.cif
_cod_data_source_block shelx_CCDC1
_cod_depositor_comments 'Adding full bibliography for 7242955--7242957.cif.'
_cod_database_code 7242957
_shelx_shelxl_version_number 2018/3
_shelx_space_group_comment
;
The symmetry employed for this shelxl refinement is uniquely defined
by the following loop, which should always be used as a source of
symmetry information in preference to the above space-group names.
They are only intended as comments.
;
_olex2_refinement_description
;
1. Fixed Uiso
 At 1.2 times of:
  All C(H) groups
 At 1.5 times of:
  All C(H,H,H) groups
2.a Aromatic/amide H refined with riding coordinates:
 C6(H6), C15(H15), C3(H3), C14(H14), C13(H13), C11(H11), C9(H9), C8(H8),
 C19(H19), C16(H16), C21(H21), C10(H10), C17(H17), C20(H20)
2.b Idealised Me refined as rotating group:
 C25(H25A,H25B,H25C)
;
_olex2_submission_special_instructions 'No special instructions were received'

loop_
_space_group_symop_operation_xyz
'x, y, z'
'-x+1/2, y+1/2, -z+1/2'
'-x, -y, -z'
'x-1/2, -y-1/2, z-1/2'

loop_
_atom_site_label
_atom_site_type_symbol
_atom_site_fract_x
_atom_site_fract_y
_atom_site_fract_z
_atom_site_U_iso_or_equiv
_atom_site_adp_type
_atom_site_occupancy
_atom_site_site_symmetry_order
_atom_site_calc_flag
_atom_site_refinement_flags_posn
_atom_site_refinement_flags_adp
_atom_site_refinement_flags_occupancy
_atom_site_disorder_assembly
_atom_site_disorder_group
Cu1 Cu 0.42645(3) 0.60647(2) 0.37992(3) 0.03627(12) Uani 1 1 d . . . . .
O3 O 0.54896(17) 0.53332(12) 0.36001(18) 0.0426(5) Uani 1 1 d . . . . .
O2 O 0.32201(17) 0.51319(12) 0.38335(18) 0.0421(5) Uani 1 1 d . . . . .
O1 O 0.30776(18) 0.68322(12) 0.40070(19) 0.0447(5) Uani 1 1 d . . . . .
N1 N 0.5168(2) 0.71055(15) 0.37370(19) 0.0356(5) Uani 1 1 d . . . . .
O4 O 0.0832(3) 0.6411(2) 0.3655(2) 0.0659(8) Uani 1 1 d . . . . .
F2 F 0.7477(2) 0.4376(2) 0.3859(3) 0.1113(11) Uani 1 1 d . . . . .
F1 F 0.6473(2) 0.32876(15) 0.3280(3) 0.1024(10) Uani 1 1 d . . . . .
F3 F 0.6406(3) 0.4337(2) 0.2234(2) 0.1182(12) Uani 1 1 d . . . . .
C5 C 0.2435(2) 0.37618(17) 0.3872(2) 0.0335(6) Uani 1 1 d . . . . .
C2 C 0.5381(2) 0.45233(18) 0.3510(2) 0.0379(6) Uani 1 1 d . . . . .
C6 C 0.2480(2) 0.28932(17) 0.3745(2) 0.0354(6) Uani 1 1 d . . . . .
H6 H 0.312150 0.265267 0.356271 0.042 Uiso 1 1 calc R U . . .
C4 C 0.3401(2) 0.43427(17) 0.3768(2) 0.0345(6) Uani 1 1 d . . . . .
C23 C 0.4535(3) 0.78140(18) 0.3850(2) 0.0364(6) Uani 1 1 d . . . . .
C15 C 0.6225(3) 0.7199(2) 0.3573(3) 0.0451(7) Uani 1 1 d . . . . .
H15 H 0.665273 0.671476 0.349160 0.054 Uiso 1 1 calc R U . . .
C12 C 0.0588(3) 0.27284(19) 0.4160(2) 0.0406(6) Uani 1 1 d . . . . .
C7 C 0.1566(2) 0.23581(17) 0.3887(2) 0.0359(6) Uani 1 1 d . . . . .
C3 C 0.4475(3) 0.40117(18) 0.3611(3) 0.0410(6) Uani 1 1 d . . . . .
H3 H 0.456085 0.342132 0.357693 0.049 Uiso 1 1 calc R U . . .
C14 C 0.1449(3) 0.41268(19) 0.4139(3) 0.0426(7) Uani 1 1 d . . . . .
H14 H 0.141239 0.471693 0.422089 0.051 Uiso 1 1 calc R U . . .
C13 C 0.0558(3) 0.3627(2) 0.4277(3) 0.0463(7) Uani 1 1 d . . . . .
H13 H -0.008131 0.387870 0.445031 0.056 Uiso 1 1 calc R U . . .
O5 O 0.0535(3) 0.6618(3) 0.1890(3) 0.1001(11) Uani 1 1 d . . . . .
C22 C 0.3399(3) 0.76511(18) 0.3998(2) 0.0395(6) Uani 1 1 d . . . . .
C1 C 0.6435(3) 0.4117(2) 0.3219(3) 0.0512(8) Uani 1 1 d . . . . .
C24 C 0.0164(3) 0.6438(2) 0.2638(3) 0.0554(8) Uani 1 1 d . . . . .
C18 C 0.4965(3) 0.86478(19) 0.3798(2) 0.0458(7) Uani 1 1 d . . . . .
C11 C -0.0320(3) 0.2189(2) 0.4310(3) 0.0546(8) Uani 1 1 d . . . . .
H11 H -0.096867 0.242590 0.448360 0.066 Uiso 1 1 calc R U . . .
C9 C 0.0723(3) 0.0960(2) 0.3941(3) 0.0548(8) Uani 1 1 d . . . . .
H9 H 0.076366 0.036886 0.387724 0.066 Uiso 1 1 calc R U . . .
C8 C 0.1607(3) 0.14569(19) 0.3779(3) 0.0450(7) Uani 1 1 d . . . . .
H8 H 0.224134 0.120471 0.359648 0.054 Uiso 1 1 calc R U . . .
C19 C 0.4227(4) 0.9337(2) 0.3907(3) 0.0596(9) Uani 1 1 d . . . . .
H19 H 0.447731 0.989851 0.387518 0.072 Uiso 1 1 calc R U . . .
C16 C 0.6715(3) 0.8006(2) 0.3518(3) 0.0570(9) Uani 1 1 d . . . . .
H16 H 0.746299 0.805625 0.340913 0.068 Uiso 1 1 calc R U . . .
C21 C 0.2715(3) 0.8335(2) 0.4104(3) 0.0520(8) Uani 1 1 d . . . . .
H21 H 0.196781 0.824926 0.420292 0.062 Uiso 1 1 calc R U . . .
C10 C -0.0251(3) 0.1326(2) 0.4204(3) 0.0602(9) Uani 1 1 d . . . . .
H10 H -0.085189 0.097649 0.430603 0.072 Uiso 1 1 calc R U . . .
C17 C 0.6096(3) 0.8712(2) 0.3624(3) 0.0570(9) Uani 1 1 d . . . . .
H17 H 0.642061 0.924950 0.358278 0.068 Uiso 1 1 calc R U . . .
C20 C 0.3150(4) 0.9170(2) 0.4060(3) 0.0625(10) Uani 1 1 d . . . . .
H20 H 0.267755 0.962911 0.414060 0.075 Uiso 1 1 calc R U . . .
C25 C -0.1117(4) 0.6196(3) 0.2485(4) 0.0845(14) Uani 1 1 d . . . . .
H25A H -0.114252 0.565930 0.284239 0.127 Uiso 1 1 calc R U . . .
H25B H -0.153799 0.614390 0.171567 0.127 Uiso 1 1 calc R U . . .
H25C H -0.149201 0.663061 0.279899 0.127 Uiso 1 1 calc R U . . .
H4 H 0.144(4) 0.658(3) 0.372(3) 0.056(12) Uiso 1 1 d . . . . .

loop_
_atom_site_aniso_label
_atom_site_aniso_U_11
_atom_site_aniso_U_22
_atom_site_aniso_U_33
_atom_site_aniso_U_23
_atom_site_aniso_U_13
_atom_site_aniso_U_12
Cu1 0.03304(19) 0.02900(18) 0.0510(2) 0.00118(14) 0.01914(15) -0.00013(13)
O3 0.0379(10) 0.0353(10) 0.0616(13) 0.0020(9) 0.0257(10) 0.0019(8)
O2 0.0378(10) 0.0300(10) 0.0651(14) -0.0003(9) 0.0256(9) -0.0016(8)
O1 0.0385(10) 0.0331(10) 0.0687(14) -0.0012(9) 0.0257(10) 0.0010(8)
N1 0.0344(11) 0.0355(12) 0.0379(12) 0.0055(10) 0.0125(9) -0.0040(9)
O4 0.0469(14) 0.0837(19) 0.078(2) -0.0012(15) 0.0354(14) -0.0065(14)
F2 0.0441(13) 0.130(2) 0.166(3) -0.052(2) 0.0399(15) 0.0064(14)
F1 0.0982(19) 0.0510(13) 0.197(3) 0.0010(16) 0.102(2) 0.0181(13)
F3 0.141(3) 0.154(3) 0.097(2) 0.0414(19) 0.092(2) 0.081(2)
C5 0.0350(13) 0.0328(13) 0.0357(14) 0.0000(10) 0.0150(11) -0.0011(10)
C2 0.0357(14) 0.0387(15) 0.0443(16) -0.0007(12) 0.0195(12) 0.0045(11)
C6 0.0369(13) 0.0343(13) 0.0376(15) -0.0011(11) 0.0155(11) -0.0001(11)
C4 0.0329(13) 0.0339(13) 0.0386(14) -0.0004(11) 0.0136(11) -0.0014(11)
C23 0.0439(15) 0.0322(13) 0.0318(14) 0.0007(11) 0.0096(11) -0.0035(11)
C15 0.0392(15) 0.0505(17) 0.0467(17) 0.0107(14) 0.0147(13) -0.0009(13)
C12 0.0413(14) 0.0434(15) 0.0407(16) -0.0021(12) 0.0178(12) -0.0065(13)
C7 0.0398(14) 0.0347(14) 0.0322(14) -0.0020(11) 0.0096(11) -0.0077(11)
C3 0.0410(15) 0.0337(14) 0.0532(17) -0.0042(12) 0.0218(13) 0.0021(12)
C14 0.0446(15) 0.0341(14) 0.0556(18) -0.0048(13) 0.0250(14) -0.0005(12)
C13 0.0423(16) 0.0455(16) 0.0587(19) -0.0037(14) 0.0268(14) -0.0020(13)
O5 0.085(2) 0.139(3) 0.081(2) 0.014(2) 0.0331(17) -0.035(2)
C22 0.0492(16) 0.0335(14) 0.0384(15) 0.0000(11) 0.0173(13) 0.0014(12)
C1 0.0484(18) 0.0441(17) 0.074(2) -0.0024(16) 0.0370(17) 0.0053(14)
C24 0.0509(18) 0.0439(17) 0.076(3) -0.0005(17) 0.0263(18) -0.0054(15)
C18 0.0592(19) 0.0370(15) 0.0389(16) 0.0003(12) 0.0116(14) -0.0105(14)
C11 0.0530(18) 0.056(2) 0.063(2) 0.0015(17) 0.0301(16) -0.0120(16)
C9 0.064(2) 0.0376(16) 0.060(2) 0.0021(15) 0.0149(17) -0.0113(15)
C8 0.0501(17) 0.0353(15) 0.0492(18) -0.0020(13) 0.0145(14) -0.0033(13)
C19 0.090(3) 0.0297(15) 0.059(2) -0.0022(14) 0.0222(19) -0.0070(16)
C16 0.0484(18) 0.065(2) 0.059(2) 0.0153(17) 0.0181(15) -0.0154(16)
C21 0.063(2) 0.0434(17) 0.057(2) 0.0011(15) 0.0298(16) 0.0108(15)
C10 0.059(2) 0.057(2) 0.069(2) 0.0024(18) 0.0258(18) -0.0239(17)
C17 0.069(2) 0.0466(18) 0.052(2) 0.0062(15) 0.0125(16) -0.0223(17)
C20 0.093(3) 0.0353(16) 0.065(2) -0.0053(16) 0.032(2) 0.0112(18)
C25 0.053(2) 0.088(3) 0.114(4) -0.005(3) 0.028(2) -0.018(2)

loop_
_atom_type_symbol
_atom_type_description
_atom_type_scat_dispersion_real
_atom_type_scat_dispersion_imag
_atom_type_scat_source
C C 0.0033 0.0016 'International Tables Vol C Tables 4.2.6.8 and 6.1.1.4'
H H 0.0000 0.0000 'International Tables Vol C Tables 4.2.6.8 and 6.1.1.4'
Cu Cu 0.3201 1.2651 'International Tables Vol C Tables 4.2.6.8 and 6.1.1.4'
F F 0.0171 0.0103 'International Tables Vol C Tables 4.2.6.8 and 6.1.1.4'
N N 0.0061 0.0033 'International Tables Vol C Tables 4.2.6.8 and 6.1.1.4'
O O 0.0106 0.0060 'International Tables Vol C Tables 4.2.6.8 and 6.1.1.4'

loop_
_geom_angle_atom_site_label_1
_geom_angle_atom_site_label_2
_geom_angle_atom_site_label_3
_geom_angle
_geom_angle_site_symmetry_1
_geom_angle_site_symmetry_3
_geom_angle_publ_flag
O3 Cu1 O2 93.29(8) . . ?
O3 Cu1 O1 177.89(8) . . ?
O3 Cu1 N1 93.19(9) . . ?
O2 Cu1 O1 88.79(8) . . ?
O2 Cu1 N1 173.27(9) . . ?
O1 Cu1 N1 84.74(9) . . ?
C2 O3 Cu1 123.29(17) . . ?
C4 O2 Cu1 128.66(18) . . ?
C22 O1 Cu1 112.43(17) . . ?
C23 N1 Cu1 110.72(18) . . ?
C15 N1 Cu1 129.9(2) . . ?
C15 N1 C23 119.3(3) . . ?
C24 O4 H4 111(3) . . ?
C6 C5 C4 122.5(2) . . ?
C6 C5 C14 119.4(3) . . ?
C14 C5 C4 118.2(2) . . ?
O3 C2 C3 129.2(3) . . ?
O3 C2 C1 111.6(2) . . ?
C3 C2 C1 119.2(3) . . ?
C5 C6 H6 119.6 . . ?
C5 C6 C7 120.9(3) . . ?
C7 C6 H6 119.6 . . ?
O2 C4 C5 116.4(2) . . ?
O2 C4 C3 122.5(2) . . ?
C3 C4 C5 121.1(2) . . ?
N1 C23 C22 115.4(2) . . ?
N1 C23 C18 122.3(3) . . ?
C18 C23 C22 122.3(3) . . ?
N1 C15 H15 119.1 . . ?
N1 C15 C16 121.7(3) . . ?
C16 C15 H15 119.1 . . ?
C13 C12 C7 118.6(3) . . ?
C13 C12 C11 122.3(3) . . ?
C11 C12 C7 119.1(3) . . ?
C6 C7 C12 119.3(2) . . ?
C6 C7 C8 121.7(3) . . ?
C8 C7 C12 118.9(3) . . ?
C2 C3 C4 122.9(3) . . ?
C2 C3 H3 118.6 . . ?
C4 C3 H3 118.6 . . ?
C5 C14 H14 119.6 . . ?
C13 C14 C5 120.9(3) . . ?
C13 C14 H14 119.6 . . ?
C12 C13 H13 119.5 . . ?
C14 C13 C12 120.9(3) . . ?
C14 C13 H13 119.5 . . ?
O1 C22 C23 116.7(2) . . ?
O1 C22 C21 125.0(3) . . ?
C21 C22 C23 118.2(3) . . ?
F2 C1 C2 112.6(3) . . ?
F1 C1 F2 105.3(3) . . ?
F1 C1 C2 114.4(3) . . ?
F3 C1 F2 105.6(3) . . ?
F3 C1 F1 108.3(3) . . ?
F3 C1 C2 110.1(3) . . ?
O4 C24 C25 113.2(4) . . ?
O5 C24 O4 123.7(3) . . ?
O5 C24 C25 123.1(4) . . ?
C23 C18 C19 117.6(3) . . ?
C23 C18 C17 116.0(3) . . ?
C17 C18 C19 126.3(3) . . ?
C12 C11 H11 119.7 . . ?
C10 C11 C12 120.5(3) . . ?
C10 C11 H11 119.7 . . ?
C8 C9 H9 119.5 . . ?
C8 C9 C10 121.0(3) . . ?
C10 C9 H9 119.5 . . ?
C7 C8 H8 119.9 . . ?
C9 C8 C7 120.2(3) . . ?
C9 C8 H8 119.9 . . ?
C18 C19 H19 120.3 . . ?
C20 C19 C18 119.3(3) . . ?
C20 C19 H19 120.3 . . ?
C15 C16 H16 120.2 . . ?
C17 C16 C15 119.5(3) . . ?
C17 C16 H16 120.2 . . ?
C22 C21 H21 120.3 . . ?
C22 C21 C20 119.4(3) . . ?
C20 C21 H21 120.3 . . ?
C11 C10 C9 120.3(3) . . ?
C11 C10 H10 119.8 . . ?
C9 C10 H10 119.8 . . ?
C18 C17 H17 119.5 . . ?
C16 C17 C18 121.1(3) . . ?
C16 C17 H17 119.5 . . ?
C19 C20 C21 123.1(3) . . ?
C19 C20 H20 118.5 . . ?
C21 C20 H20 118.5 . . ?
C24 C25 H25A 109.5 . . ?
C24 C25 H25B 109.5 . . ?
C24 C25 H25C 109.5 . . ?
H25A C25 H25B 109.5 . . ?
H25A C25 H25C 109.5 . . ?
H25B C25 H25C 109.5 . . ?

loop_
_geom_bond_atom_site_label_1
_geom_bond_atom_site_label_2
_geom_bond_distance
_geom_bond_site_symmetry_2
_geom_bond_publ_flag
Cu1 O3 1.9089(19) . ?
Cu1 O2 1.9099(19) . ?
Cu1 O1 1.9127(19) . ?
Cu1 N1 1.953(2) . ?
O3 C2 1.273(3) . ?
O2 C4 1.258(3) . ?
O1 C22 1.334(3) . ?
N1 C23 1.363(4) . ?
N1 C15 1.324(4) . ?
O4 C24 1.297(5) . ?
O4 H4 0.74(4) . ?
F2 C1 1.306(4) . ?
F1 C1 1.298(4) . ?
F3 C1 1.297(4) . ?
C5 C6 1.369(4) . ?
C5 C4 1.485(4) . ?
C5 C14 1.419(4) . ?
C2 C3 1.364(4) . ?
C2 C1 1.530(4) . ?
C6 H6 0.9300 . ?
C6 C7 1.411(4) . ?
C4 C3 1.428(4) . ?
C23 C22 1.421(4) . ?
C23 C18 1.404(4) . ?
C15 H15 0.9300 . ?
C15 C16 1.394(4) . ?
C12 C7 1.417(4) . ?
C12 C13 1.413(4) . ?
C12 C11 1.413(4) . ?
C7 C8 1.417(4) . ?
C3 H3 0.9300 . ?
C14 H14 0.9300 . ?
C14 C13 1.355(4) . ?
C13 H13 0.9300 . ?
O5 C24 1.201(5) . ?
C22 C21 1.365(4) . ?
C24 C25 1.497(5) . ?
C18 C19 1.412(5) . ?
C18 C17 1.410(5) . ?
C11 H11 0.9300 . ?
C11 C10 1.359(5) . ?
C9 H9 0.9300 . ?
C9 C8 1.358(4) . ?
C9 C10 1.404(5) . ?
C8 H8 0.9300 . ?
C19 H19 0.9300 . ?
C19 C20 1.357(5) . ?
C16 H16 0.9300 . ?
C16 C17 1.349(5) . ?
C21 H21 0.9300 . ?
C21 C20 1.407(5) . ?
C10 H10 0.9300 . ?
C17 H17 0.9300 . ?
C20 H20 0.9300 . ?
C25 H25A 0.9600 . ?
C25 H25B 0.9600 . ?
C25 H25C 0.9600 . ?

loop_
_geom_torsion_atom_site_label_1
_geom_torsion_atom_site_label_2
_geom_torsion_atom_site_label_3
_geom_torsion_atom_site_label_4
_geom_torsion
_geom_torsion_site_symmetry_1
_geom_torsion_site_symmetry_2
_geom_torsion_site_symmetry_3
_geom_torsion_site_symmetry_4
_geom_torsion_publ_flag
Cu1 O3 C2 C3 -5.4(5) . . . . ?
Cu1 O3 C2 C1 173.0(2) . . . . ?
Cu1 O2 C4 C5 177.22(18) . . . . ?
Cu1 O2 C4 C3 -2.3(4) . . . . ?
Cu1 O1 C22 C23 -0.5(3) . . . . ?
Cu1 O1 C22 C21 178.5(3) . . . . ?
Cu1 N1 C23 C22 0.8(3) . . . . ?
Cu1 N1 C23 C18 -177.8(2) . . . . ?
Cu1 N1 C15 C16 177.8(2) . . . . ?
O3 C2 C3 C4 5.0(5) . . . . ?
O3 C2 C1 F2 49.8(4) . . . . ?
O3 C2 C1 F1 170.0(3) . . . . ?
O3 C2 C1 F3 -67.8(4) . . . . ?
O2 C4 C3 C2 -0.6(5) . . . . ?
O1 C22 C21 C20 -178.8(3) . . . . ?
N1 C23 C22 O1 -0.2(4) . . . . ?
N1 C23 C22 C21 -179.3(3) . . . . ?
N1 C23 C18 C19 179.0(3) . . . . ?
N1 C23 C18 C17 -0.2(4) . . . . ?
N1 C15 C16 C17 -0.6(5) . . . . ?
C5 C6 C7 C12 0.3(4) . . . . ?
C5 C6 C7 C8 -178.8(3) . . . . ?
C5 C4 C3 C2 179.8(3) . . . . ?
C5 C14 C13 C12 0.1(5) . . . . ?
C6 C5 C4 O2 175.6(3) . . . . ?
C6 C5 C4 C3 -4.8(4) . . . . ?
C6 C5 C14 C13 0.5(5) . . . . ?
C6 C7 C8 C9 178.8(3) . . . . ?
C4 C5 C6 C7 177.8(2) . . . . ?
C4 C5 C14 C13 -178.1(3) . . . . ?
C23 N1 C15 C16 0.4(4) . . . . ?
C23 C22 C21 C20 0.1(5) . . . . ?
C23 C18 C19 C20 0.2(5) . . . . ?
C23 C18 C17 C16 -0.1(5) . . . . ?
C15 N1 C23 C22 178.6(3) . . . . ?
C15 N1 C23 C18 0.0(4) . . . . ?
C15 C16 C17 C18 0.5(5) . . . . ?
C12 C7 C8 C9 -0.3(4) . . . . ?
C12 C11 C10 C9 -0.1(6) . . . . ?
C7 C12 C13 C14 -0.5(5) . . . . ?
C7 C12 C11 C10 0.5(5) . . . . ?
C3 C2 C1 F2 -131.6(3) . . . . ?
C3 C2 C1 F1 -11.4(5) . . . . ?
C3 C2 C1 F3 110.8(4) . . . . ?
C14 C5 C6 C7 -0.7(4) . . . . ?
C14 C5 C4 O2 -5.9(4) . . . . ?
C14 C5 C4 C3 173.6(3) . . . . ?
C13 C12 C7 C6 0.3(4) . . . . ?
C13 C12 C7 C8 179.4(3) . . . . ?
C13 C12 C11 C10 -179.2(3) . . . . ?
C22 C23 C18 C19 0.5(4) . . . . ?
C22 C23 C18 C17 -178.7(3) . . . . ?
C22 C21 C20 C19 0.6(6) . . . . ?
C1 C2 C3 C4 -173.4(3) . . . . ?
C18 C23 C22 O1 178.4(3) . . . . ?
C18 C23 C22 C21 -0.6(4) . . . . ?
C18 C19 C20 C21 -0.8(6) . . . . ?
C11 C12 C7 C6 -179.5(3) . . . . ?
C11 C12 C7 C8 -0.3(4) . . . . ?
C11 C12 C13 C14 179.2(3) . . . . ?
C8 C9 C10 C11 -0.6(6) . . . . ?
C19 C18 C17 C16 -179.2(3) . . . . ?
C10 C9 C8 C7 0.8(5) . . . . ?
C17 C18 C19 C20 179.3(3) . . . . ?
